data_2206229
loop_
_publ_author_name
'Bruni, Bruno'
'Coran, Silvia'
'Di Vaira, Massimo'
'Giannellini, Valerio'

_publ_section_title
;
 5-(2,5-Dimethylphenoxy)-2,2-dimethylpentanoic acid (gemfibrozil)
;
_journal_issue 7
_journal_name_full 'Acta Crystallographica Section E'
_journal_page_first o1989
_journal_page_last o1991
_journal_paper_doi 10.1107/S1600536805016855
_journal_volume 61
_journal_year 2005
_chemical_formula_iupac 'C15 H22 O3'
_chemical_formula_moiety 'C15 H22 O3'
_chemical_formula_sum 'C15 H22 O3'
_chemical_formula_weight 250.32
_chemical_melting_point 335
_chemical_name_common gemfibrozil
_chemical_name_systematic
;
5-(2,5-dimethylphenoxy)-2,2-dimethylpentanoic acid
;
_space_group_IT_number 14
_symmetry_cell_setting monoclinic
_symmetry_space_group_name_Hall '-P 2yn'
_symmetry_space_group_name_H-M 'P 1 21/n 1'
_atom_sites_solution_hydrogens geom
_atom_sites_solution_primary direct
_atom_sites_solution_secondary difmap
_audit_creation_method SHELXL97
_cell_angle_alpha 90.00
_cell_angle_beta 93.420(10)
_cell_angle_gamma 90.00
_cell_formula_units_Z 8
_cell_length_a 14.8610(10)
_cell_length_b 7.3640(10)
_cell_length_c 27.948(2)
_cell_measurement_reflns_used 1644
_cell_measurement_temperature 296(2)
_cell_measurement_theta_max 42.0
_cell_measurement_theta_min 5.5
_cell_volume 3053.1(5)
_computing_cell_refinement CrysAlisCCD
_computing_data_collection 'CrysAlisCCD (Oxford Diffraction, 2001)'
_computing_data_reduction 'CrysAlisRED (Oxford Diffraction, 2001)'
_computing_molecular_graphics 'ORTEP-3 (Farrugia, 1999)'
_computing_publication_material SHELXL97
_computing_structure_refinement 'SHELXL97 (Sheldrick, 1997)'
_computing_structure_solution 'SHELXS97 (Sheldrick, 1997)'
_diffrn_ambient_temperature 296(2)
_diffrn_measured_fraction_theta_full 0.986
_diffrn_measured_fraction_theta_max 0.986
_diffrn_measurement_device_type 'Oxford Diffraction Xcalibur 3 CCD area-detector'
_diffrn_measurement_method \w
_diffrn_radiation_monochromator graphite
_diffrn_radiation_source 'fine-focus sealed tube'
_diffrn_radiation_type CuK\a
_diffrn_radiation_wavelength 1.54180
_diffrn_reflns_av_R_equivalents 0.0290
_diffrn_reflns_av_sigmaI/netI 0.0329
_diffrn_reflns_limit_h_max 17
_diffrn_reflns_limit_h_min -11
_diffrn_reflns_limit_k_max 3
_diffrn_reflns_limit_k_min -8
_diffrn_reflns_limit_l_max 32
_diffrn_reflns_limit_l_min -29
_diffrn_reflns_number 15432
_diffrn_reflns_theta_full 63.15
_diffrn_reflns_theta_max 63.15
_diffrn_reflns_theta_min 5.46
_diffrn_standards_number 0
_exptl_absorpt_coefficient_mu 0.596
_exptl_absorpt_correction_T_max 0.940
_exptl_absorpt_correction_T_min 0.698
_exptl_absorpt_correction_type empirical
_exptl_absorpt_process_details '(SADABS; Sheldrick, 1986)'
_exptl_crystal_colour colourless
_exptl_crystal_density_diffrn 1.089
_exptl_crystal_density_method 'not measured'
_exptl_crystal_description rod
_exptl_crystal_F_000 1088
_exptl_crystal_size_max 0.70
_exptl_crystal_size_mid 0.18
_exptl_crystal_size_min 0.10
_refine_diff_density_max 0.642
_refine_diff_density_min -0.240
_refine_ls_extinction_coef 0.0008(2)
_refine_ls_extinction_expression Fc^*^=kFc[1+0.001xFc^2^\l^3^/sin(2\q)]^-1/4^
_refine_ls_extinction_method 'SHELXL97 (Sheldrick, 1997)'
_refine_ls_goodness_of_fit_ref 0.864
_refine_ls_hydrogen_treatment constr
_refine_ls_matrix_type full
_refine_ls_number_parameters 336
_refine_ls_number_reflns 4896
_refine_ls_number_restraints 0
_refine_ls_restrained_S_all 0.864
_refine_ls_R_factor_all 0.0837
_refine_ls_R_factor_gt 0.0579
_refine_ls_shift/su_max 0.000
_refine_ls_shift/su_mean 0.000
_refine_ls_structure_factor_coef Fsqd
_refine_ls_weighting_details 'calc w = 1/[\s^2^(Fo^2^)+(0.1355P)^2^] where P = (Fo^2^+2Fc^2^)/3'
_refine_ls_weighting_scheme calc
_refine_ls_wR_factor_gt 0.1747
_refine_ls_wR_factor_ref 0.1884
_reflns_number_gt 2641
_reflns_number_total 4896
_reflns_threshold_expression I>2\s(I)
_cod_data_source_file lh6433.cif
_cod_data_source_block I
_cod_original_sg_symbol_H-M 'P 21/n'
_cod_database_code 2206229
_cod_database_fobs_code 2206229

loop_
_symmetry_equiv_pos_as_xyz
'x, y, z'
'x+1/2, -y+1/2, z+1/2'
'-x, -y, -z'
'-x-1/2, y-1/2, -z-1/2'

loop_
_atom_site_label
_atom_site_fract_x
_atom_site_fract_y
_atom_site_fract_z
_atom_site_U_iso_or_equiv
_atom_site_adp_type
_atom_site_calc_flag
_atom_site_refinement_flags
_atom_site_occupancy
_atom_site_type_symbol
O1A 0.84064(11) 0.2420(2) -0.10358(7) 0.0888(6) Uani d . 1 O
H1A 0.8072 0.1798 -0.1213 0.133 Uiso calc R 1 H
O2A 0.74933(11) 0.4583(2) -0.13176(6) 0.0793(5) Uani d . 1 O
C1A 0.81658(14) 0.4119(3) -0.10742(7) 0.0573(6) Uani d . 1 C
C2A 0.87609(14) 0.5449(3) -0.07967(8) 0.0601(6) Uani d . 1 C
C3A 0.97659(16) 0.5082(4) -0.09063(11) 0.0854(8) Uani d . 1 C
H3A1 0.9933 0.3878 -0.0804 0.128 Uiso calc R 1 H
H3A2 1.0149 0.5950 -0.0738 0.128 Uiso calc R 1 H
H3A3 0.9833 0.5195 -0.1245 0.128 Uiso calc R 1 H
C4A 0.85071(16) 0.7378(3) -0.09538(9) 0.0739(7) Uani d . 1 C
H4A1 0.8594 0.7514 -0.1290 0.111 Uiso calc R 1 H
H4A2 0.8882 0.8231 -0.0775 0.111 Uiso calc R 1 H
H4A3 0.7886 0.7600 -0.0896 0.111 Uiso calc R 1 H
C5A 0.86619(16) 0.5159(3) -0.02594(8) 0.0693(6) Uani d . 1 C
H5A1 0.8908 0.3976 -0.0172 0.083 Uiso calc R 1 H
H5A2 0.9026 0.6062 -0.0085 0.083 Uiso calc R 1 H
C6A 0.77289(16) 0.5263(3) -0.00967(9) 0.0726(7) Uani d . 1 C
H6A1 0.7374 0.4270 -0.0236 0.087 Uiso calc R 1 H
H6A2 0.7452 0.6393 -0.0207 0.087 Uiso calc R 1 H
C7A 0.77268(16) 0.5164(3) 0.04428(9) 0.0688(6) Uani d . 1 C
H7A1 0.8013 0.4049 0.0557 0.083 Uiso calc R 1 H
H7A2 0.8061 0.6180 0.0585 0.083 Uiso calc R 1 H
O3A 0.68164(11) 0.5216(2) 0.05771(6) 0.0810(5) Uani d . 1 O
C8A 0.66839(16) 0.5220(3) 0.10553(8) 0.0615(6) Uani d . 1 C
C9A 0.57719(16) 0.5318(3) 0.11610(9) 0.0701(7) Uani d . 1 C
C10A 0.55913(18) 0.5329(3) 0.16381(11) 0.0768(7) Uani d . 1 C
H10A 0.4994 0.5397 0.1718 0.092 Uiso calc R 1 H
C11A 0.6249(2) 0.5244(3) 0.19977(10) 0.0769(7) Uani d . 1 C
H11A 0.6093 0.5254 0.2315 0.092 Uiso calc R 1 H
C12A 0.71425(18) 0.5144(3) 0.18979(9) 0.0719(7) Uani d . 1 C
C13A 0.73511(16) 0.5135(3) 0.14187(9) 0.0673(6) Uani d . 1 C
H13A 0.7951 0.5070 0.1343 0.081 Uiso calc R 1 H
C14A 0.5043(2) 0.5397(5) 0.07594(12) 0.1055(10) Uani d . 1 C
H141 0.4467 0.5547 0.0892 0.158 Uiso calc R 1 H
H142 0.5046 0.4289 0.0578 0.158 Uiso calc R 1 H
H143 0.5155 0.6404 0.0553 0.158 Uiso calc R 1 H
C15A 0.7886(2) 0.5059(5) 0.22902(11) 0.1155(11) Uani d . 1 C
H151 0.8247 0.6138 0.2281 0.173 Uiso calc R 1 H
H152 0.8257 0.4014 0.2243 0.173 Uiso calc R 1 H
H153 0.7627 0.4971 0.2596 0.173 Uiso calc R 1 H
O1B 0.64939(11) 0.2507(2) -0.19018(7) 0.0859(6) Uani d . 1 O
H1B 0.6850 0.3123 -0.1735 0.129 Uiso calc R 1 H
O2B 0.73129(13) 0.0316(2) -0.15769(8) 0.1056(7) Uani d . 1 O
C1B 0.66943(14) 0.0801(3) -0.18476(9) 0.0628(6) Uani d . 1 C
C2B 0.61071(14) -0.0497(3) -0.21414(8) 0.0626(6) Uani d . 1 C
C3B 0.64388(16) -0.2446(3) -0.20470(12) 0.0908(9) Uani d . 1 C
H3B1 0.7059 -0.2540 -0.2122 0.136 Uiso calc R 1 H
H3B2 0.6082 -0.3272 -0.2245 0.136 Uiso calc R 1 H
H3B3 0.6382 -0.2743 -0.1716 0.136 Uiso calc R 1 H
C4B 0.6162(2) -0.0025(4) -0.26715(10) 0.0937(9) Uani d . 1 C
H4B1 0.5956 0.1197 -0.2726 0.140 Uiso calc R 1 H
H4B2 0.5789 -0.0846 -0.2862 0.140 Uiso calc R 1 H
H4B3 0.6775 -0.0129 -0.2758 0.140 Uiso calc R 1 H
C5B 0.51205(13) -0.0268(3) -0.20068(8) 0.0618(6) Uani d . 1 C
H5B1 0.4908 0.0903 -0.2125 0.074 Uiso calc R 1 H
H5B2 0.4760 -0.1190 -0.2176 0.074 Uiso calc R 1 H
C6B 0.49389(14) -0.0388(3) -0.14779(8) 0.0642(6) Uani d . 1 C
H6B1 0.5171 -0.1525 -0.1346 0.077 Uiso calc R 1 H
H6B2 0.5241 0.0600 -0.1304 0.077 Uiso calc R 1 H
C7B 0.39459(14) -0.0278(3) -0.14232(8) 0.0638(6) Uani d . 1 C
H7B1 0.3710 0.0831 -0.1570 0.077 Uiso calc R 1 H
H7B2 0.3648 -0.1298 -0.1585 0.077 Uiso calc R 1 H
O3B 0.37669(11) -0.0302(2) -0.09299(6) 0.0774(5) Uani d . 1 O
C8B 0.28840(17) -0.0219(3) -0.08185(10) 0.0689(7) Uani d . 1 C
C9B 0.2729(2) -0.0284(3) -0.03294(10) 0.0793(8) Uani d . 1 C
C10B 0.1842(2) -0.0211(3) -0.02031(12) 0.0887(9) Uani d . 1 C
H10B 0.1721 -0.0257 0.0119 0.106 Uiso calc R 1 H
C11B 0.1143(2) -0.0072(3) -0.05405(15) 0.0942(10) Uani d . 1 C
H11B 0.0557 -0.0030 -0.0442 0.113 Uiso calc R 1 H
C12B 0.12809(19) 0.0009(3) -0.10278(12) 0.0851(8) Uani d . 1 C
C13B 0.21793(17) -0.0074(3) -0.11535(10) 0.0752(7) Uani d . 1 C
H13B 0.2300 -0.0030 -0.1476 0.090 Uiso calc R 1 H
C14B 0.3499(3) -0.0400(5) 0.00355(12) 0.1128(11) Uani d . 1 C
H144 0.3820 -0.1514 -0.0006 0.169 Uiso calc R 1 H
H145 0.3275 -0.0369 0.0351 0.169 Uiso calc R 1 H
H146 0.3897 0.0609 -0.0003 0.169 Uiso calc R 1 H
C15B 0.0525(2) 0.0186(5) -0.14121(14) 0.1129(11) Uani d . 1 C
H154 -0.0035 0.0358 -0.1265 0.169 Uiso calc R 1 H
H155 0.0494 -0.0899 -0.1603 0.169 Uiso calc R 1 H
H156 0.0639 0.1209 -0.1613 0.169 Uiso calc R 1 H

loop_
_atom_site_aniso_label
_atom_site_aniso_U_11
_atom_site_aniso_U_22
_atom_site_aniso_U_33
_atom_site_aniso_U_12
_atom_site_aniso_U_13
_atom_site_aniso_U_23
O1A 0.0834(12) 0.0681(12) 0.1101(15) 0.0050(9) -0.0348(9) -0.0104(10)
O2A 0.0675(10) 0.0728(11) 0.0944(13) 0.0043(8) -0.0208(9) -0.0032(9)
C1A 0.0540(12) 0.0654(15) 0.0522(13) -0.0012(11) 0.0019(10) 0.0007(11)
C2A 0.0541(12) 0.0691(15) 0.0567(13) -0.0052(10) 0.0010(10) 0.0004(11)
C3A 0.0589(15) 0.096(2) 0.099(2) -0.0073(13) -0.0094(13) -0.0088(15)
C4A 0.0814(16) 0.0700(16) 0.0698(15) -0.0101(12) 0.0014(12) 0.0029(12)
C5A 0.0757(16) 0.0755(16) 0.0564(14) -0.0070(11) 0.0007(11) -0.0026(11)
C6A 0.0746(16) 0.0765(16) 0.0661(16) -0.0029(12) -0.0002(12) -0.0016(12)
C7A 0.0629(14) 0.0745(16) 0.0696(16) -0.0044(11) 0.0086(11) -0.0006(12)
O3A 0.0649(10) 0.1101(14) 0.0682(11) -0.0028(8) 0.0061(8) -0.0010(9)
C8A 0.0743(15) 0.0597(14) 0.0510(13) -0.0031(11) 0.0091(11) -0.0002(10)
C9A 0.0689(15) 0.0637(15) 0.0779(17) 0.0011(11) 0.0054(12) -0.0009(12)
C10A 0.0736(16) 0.0677(16) 0.091(2) -0.0015(12) 0.0223(15) -0.0038(14)
C11A 0.097(2) 0.0716(16) 0.0637(16) -0.0043(13) 0.0163(14) -0.0023(13)
C12A 0.0803(17) 0.0712(16) 0.0641(15) -0.0033(12) 0.0029(12) 0.0016(12)
C13A 0.0649(14) 0.0700(16) 0.0676(16) -0.0027(11) 0.0084(12) -0.0004(12)
C14A 0.0784(19) 0.138(3) 0.099(2) 0.0054(17) -0.0034(16) 0.0049(19)
C15A 0.123(3) 0.144(3) 0.075(2) -0.0032(19) -0.0236(18) 0.0037(18)
O1B 0.0684(11) 0.0687(12) 0.1174(15) -0.0010(8) -0.0229(9) -0.0018(10)
O2B 0.0964(14) 0.0723(12) 0.1408(18) 0.0064(9) -0.0538(13) -0.0042(11)
C1B 0.0467(12) 0.0663(16) 0.0751(16) 0.0025(11) 0.0016(11) 0.0014(12)
C2B 0.0485(12) 0.0737(15) 0.0657(14) -0.0040(10) 0.0052(10) -0.0089(12)
C3B 0.0630(14) 0.0752(18) 0.135(2) 0.0040(12) 0.0105(15) -0.0287(16)
C4B 0.0800(18) 0.129(2) 0.0724(18) -0.0244(16) 0.0121(13) -0.0160(16)
C5B 0.0490(12) 0.0699(14) 0.0661(14) -0.0050(10) -0.0010(10) -0.0033(11)
C6B 0.0580(13) 0.0682(14) 0.0665(15) -0.0033(10) 0.0047(10) -0.0010(11)
C7B 0.0602(13) 0.0695(15) 0.0628(15) -0.0053(10) 0.0125(11) -0.0026(11)
O3B 0.0731(11) 0.0918(12) 0.0691(11) -0.0030(8) 0.0188(8) -0.0016(9)
C8B 0.0703(16) 0.0596(14) 0.0791(17) -0.0068(11) 0.0234(13) -0.0038(12)
C9B 0.097(2) 0.0628(15) 0.0811(19) -0.0061(13) 0.0313(16) -0.0046(13)
C10B 0.113(2) 0.0685(17) 0.089(2) -0.0133(16) 0.0425(19) -0.0096(15)
C11B 0.095(2) 0.0664(17) 0.128(3) -0.0122(15) 0.059(2) -0.0137(17)
C12B 0.0747(18) 0.0716(17) 0.112(2) -0.0114(13) 0.0336(17) -0.0096(15)
C13B 0.0746(16) 0.0703(16) 0.0836(18) -0.0084(12) 0.0292(14) -0.0053(13)
C14B 0.141(3) 0.121(3) 0.079(2) -0.001(2) 0.025(2) 0.0006(18)
C15B 0.074(2) 0.126(3) 0.141(3) -0.0074(16) 0.0210(19) -0.009(2)

loop_
_atom_type_symbol
_atom_type_description
_atom_type_scat_dispersion_real
_atom_type_scat_dispersion_imag
_atom_type_scat_source
C C 0.0181 0.0091 'International Tables Vol C Tables 4.2.6.8 and 6.1.1.4'
H H 0.0000 0.0000 'International Tables Vol C Tables 4.2.6.8 and 6.1.1.4'
O O 0.0492 0.0322 'International Tables Vol C Tables 4.2.6.8 and 6.1.1.4'

loop_
_geom_angle_atom_site_label_1
_geom_angle_atom_site_label_2
_geom_angle_atom_site_label_3
_geom_angle
_geom_angle_publ_flag
C1A O1A H1A 109.5 ?
O2A C1A O1A 121.7(2) y
O2A C1A C2A 122.7(2) ?
O1A C1A C2A 115.62(19) ?
C1A C2A C4A 109.27(19) ?
C1A C2A C5A 109.08(17) y
C4A C2A C5A 112.00(18) ?
C1A C2A C3A 108.99(18) ?
C4A C2A C3A 109.02(18) ?
C5A C2A C3A 108.43(19) ?
C2A C3A H3A1 109.5 ?
C2A C3A H3A2 109.5 ?
H3A1 C3A H3A2 109.5 ?
C2A C3A H3A3 109.5 ?
H3A1 C3A H3A3 109.5 ?
H3A2 C3A H3A3 109.5 ?
C2A C4A H4A1 109.5 ?
C2A C4A H4A2 109.5 ?
H4A1 C4A H4A2 109.5 ?
C2A C4A H4A3 109.5 ?
H4A1 C4A H4A3 109.5 ?
H4A2 C4A H4A3 109.5 ?
C6A C5A C2A 116.0(2) ?
C6A C5A H5A1 108.3 ?
C2A C5A H5A1 108.3 ?
C6A C5A H5A2 108.3 ?
C2A C5A H5A2 108.3 ?
H5A1 C5A H5A2 107.4 ?
C5A C6A C7A 111.1(2) ?
C5A C6A H6A1 109.4 ?
C7A C6A H6A1 109.4 ?
C5A C6A H6A2 109.4 ?
C7A C6A H6A2 109.4 ?
H6A1 C6A H6A2 108.0 ?
O3A C7A C6A 108.7(2) ?
O3A C7A H7A1 110.0 ?
C6A C7A H7A1 110.0 ?
O3A C7A H7A2 110.0 ?
C6A C7A H7A2 110.0 ?
H7A1 C7A H7A2 108.3 ?
C8A O3A C7A 116.96(19) y
O3A C8A C13A 125.7(2) ?
O3A C8A C9A 113.8(2) ?
C13A C8A C9A 120.5(2) ?
C10A C9A C8A 116.8(2) ?
C10A C9A C14A 123.1(2) ?
C8A C9A C14A 120.1(2) ?
C11A C10A C9A 122.8(2) ?
C11A C10A H10A 118.6 ?
C9A C10A H10A 118.6 ?
C10A C11A C12A 120.8(2) ?
C10A C11A H11A 119.6 ?
C12A C11A H11A 119.6 ?
C11A C12A C13A 117.9(2) ?
C11A C12A C15A 121.9(3) ?
C13A C12A C15A 120.2(3) ?
C8A C13A C12A 121.1(2) ?
C8A C13A H13A 119.4 ?
C12A C13A H13A 119.4 ?
C9A C14A H141 109.5 ?
C9A C14A H142 109.5 ?
H141 C14A H142 109.5 ?
C9A C14A H143 109.5 ?
H141 C14A H143 109.5 ?
H142 C14A H143 109.5 ?
C12A C15A H151 109.5 ?
C12A C15A H152 109.5 ?
H151 C15A H152 109.5 ?
C12A C15A H153 109.5 ?
H151 C15A H153 109.5 ?
H152 C15A H153 109.5 ?
C1B O1B H1B 109.5 ?
O2B C1B O1B 121.3(2) y
O2B C1B C2B 123.2(2) ?
O1B C1B C2B 115.4(2) ?
C1B C2B C4B 108.76(19) ?
C1B C2B C3B 109.3(2) ?
C4B C2B C3B 110.1(2) ?
C1B C2B C5B 109.01(18) y
C4B C2B C5B 108.5(2) ?
C3B C2B C5B 111.10(18) ?
C2B C3B H3B1 109.5 ?
C2B C3B H3B2 109.5 ?
H3B1 C3B H3B2 109.5 ?
C2B C3B H3B3 109.5 ?
H3B1 C3B H3B3 109.5 ?
H3B2 C3B H3B3 109.5 ?
C2B C4B H4B1 109.5 ?
C2B C4B H4B2 109.5 ?
H4B1 C4B H4B2 109.5 ?
C2B C4B H4B3 109.5 ?
H4B1 C4B H4B3 109.5 ?
H4B2 C4B H4B3 109.5 ?
C6B C5B C2B 117.16(18) ?
C6B C5B H5B1 108.0 ?
C2B C5B H5B1 108.0 ?
C6B C5B H5B2 108.0 ?
C2B C5B H5B2 108.0 ?
H5B1 C5B H5B2 107.3 ?
C7B C6B C5B 109.26(18) ?
C7B C6B H6B1 109.8 ?
C5B C6B H6B1 109.8 ?
C7B C6B H6B2 109.8 ?
C5B C6B H6B2 109.8 ?
H6B1 C6B H6B2 108.3 ?
O3B C7B C6B 110.00(19) ?
O3B C7B H7B1 109.7 ?
C6B C7B H7B1 109.7 ?
O3B C7B H7B2 109.7 ?
C6B C7B H7B2 109.7 ?
H7B1 C7B H7B2 108.2 ?
C8B O3B C7B 117.28(19) y
C13B C8B O3B 123.6(2) ?
C13B C8B C9B 120.5(2) ?
O3B C8B C9B 115.9(3) ?
C10B C9B C8B 117.5(3) ?
C10B C9B C14B 122.1(3) ?
C8B C9B C14B 120.4(2) ?
C11B C10B C9B 121.5(3) ?
C11B C10B H10B 119.2 ?
C9B C10B H10B 119.2 ?
C10B C11B C12B 122.0(3) ?
C10B C11B H11B 119.0 ?
C12B C11B H11B 119.0 ?
C11B C12B C13B 116.2(3) ?
C11B C12B C15B 123.6(3) ?
C13B C12B C15B 120.2(3) ?
C8B C13B C12B 122.3(3) ?
C8B C13B H13B 118.9 ?
C12B C13B H13B 118.9 ?
C9B C14B H144 109.5 ?
C9B C14B H145 109.5 ?
H144 C14B H145 109.5 ?
C9B C14B H146 109.5 ?
H144 C14B H146 109.5 ?
H145 C14B H146 109.5 ?
C12B C15B H154 109.5 ?
C12B C15B H155 109.5 ?
H154 C15B H155 109.5 ?
C12B C15B H156 109.5 ?
H154 C15B H156 109.5 ?
H155 C15B H156 109.5 ?

loop_
_geom_bond_atom_site_label_1
_geom_bond_atom_site_label_2
_geom_bond_distance
_geom_bond_publ_flag
O1A C1A 1.304(3) y
O1A H1A 0.8200 ?
O2A C1A 1.224(2) y
C1A C2A 1.504(3) y
C2A C4A 1.527(3) ?
C2A C5A 1.533(3) ?
C2A C3A 1.566(3) ?
C3A H3A1 0.9600 ?
C3A H3A2 0.9600 ?
C3A H3A3 0.9600 ?
C4A H4A1 0.9600 ?
C4A H4A2 0.9600 ?
C4A H4A3 0.9600 ?
C5A C6A 1.487(3) ?
C5A H5A1 0.9700 ?
C5A H5A2 0.9700 ?
C6A C7A 1.510(3) ?
C6A H6A1 0.9700 ?
C6A H6A2 0.9700 ?
C7A O3A 1.426(3) y
C7A H7A1 0.9700 ?
C7A H7A2 0.9700 ?
O3A C8A 1.362(3) y
C8A C13A 1.378(3) ?
C8A C9A 1.406(3) ?
C9A C10A 1.376(3) ?
C9A C14A 1.513(4) ?
C10A C11A 1.361(4) ?
C10A H10A 0.9300 ?
C11A C12A 1.375(3) ?
C11A H11A 0.9300 ?
C12A C13A 1.393(3) ?
C12A C15A 1.511(4) ?
C13A H13A 0.9300 ?
C14A H141 0.9600 ?
C14A H142 0.9600 ?
C14A H143 0.9600 ?
C15A H151 0.9600 ?
C15A H152 0.9600 ?
C15A H153 0.9600 ?
O1B C1B 1.297(3) y
O1B H1B 0.8200 ?
O2B C1B 1.209(3) y
C1B C2B 1.505(3) y
C2B C4B 1.529(4) ?
C2B C3B 1.535(3) ?
C2B C5B 1.545(3) ?
C3B H3B1 0.9600 ?
C3B H3B2 0.9600 ?
C3B H3B3 0.9600 ?
C4B H4B1 0.9600 ?
C4B H4B2 0.9600 ?
C4B H4B3 0.9600 ?
C5B C6B 1.521(3) ?
C5B H5B1 0.9700 ?
C5B H5B2 0.9700 ?
C6B C7B 1.495(3) ?
C6B H6B1 0.9700 ?
C6B H6B2 0.9700 ?
C7B O3B 1.420(3) y
C7B H7B1 0.9700 ?
C7B H7B2 0.9700 ?
O3B C8B 1.368(3) y
C8B C13B 1.367(4) ?
C8B C9B 1.400(4) ?
C9B C10B 1.385(4) ?
C9B C14B 1.489(4) ?
C10B C11B 1.364(5) ?
C10B H10B 0.9300 ?
C11B C12B 1.390(4) ?
C11B H11B 0.9300 ?
C12B C13B 1.402(3) ?
C12B C15B 1.512(5) ?
C13B H13B 0.9300 ?
C14B H144 0.9600 ?
C14B H145 0.9600 ?
C14B H146 0.9600 ?
C15B H154 0.9600 ?
C15B H155 0.9600 ?
C15B H156 0.9600 ?

loop_
_geom_hbond_atom_site_label_D
_geom_hbond_atom_site_label_H
_geom_hbond_atom_site_label_A
_geom_hbond_distance_DH
_geom_hbond_distance_HA
_geom_hbond_distance_DA
_geom_hbond_angle_DHA
_geom_hbond_publ_flag
O1A H1A O2B 0.82 1.83 2.652(2) 177 y
O1B H1B O2A 0.82 1.82 2.631(2) 171 y

loop_
_geom_torsion_atom_site_label_1
_geom_torsion_atom_site_label_2
_geom_torsion_atom_site_label_3
_geom_torsion_atom_site_label_4
_geom_torsion
_geom_torsion_publ_flag
O2A C1A C2A C4A -11.8(3) ?
O1A C1A C2A C4A 168.87(19) ?
O2A C1A C2A C5A 110.9(2) y
O1A C1A C2A C5A -68.4(2) y
O2A C1A C2A C3A -130.9(2) ?
O1A C1A C2A C3A 49.8(3) ?
C1A C2A C5A C6A -55.4(3) y
C4A C2A C5A C6A 65.7(2) ?
C3A C2A C5A C6A -173.95(19) ?
C2A C5A C6A C7A -173.74(19) ?
C5A C6A C7A O3A -178.33(18) ?
C6A C7A O3A C8A -177.22(18) ?
C7A O3A C8A C13A -1.6(3) y
C7A O3A C8A C9A 178.49(18) y
O3A C8A C9A C10A -179.95(19) ?
C13A C8A C9A C10A 0.2(3) ?
O3A C8A C9A C14A 0.4(3) ?
C13A C8A C9A C14A -179.5(2) ?
C8A C9A C10A C11A -0.2(3) ?
C14A C9A C10A C11A 179.5(3) ?
C9A C10A C11A C12A 0.1(4) ?
C10A C11A C12A C13A 0.1(3) ?
C10A C11A C12A C15A 179.6(3) ?
O3A C8A C13A C12A -179.9(2) ?
C9A C8A C13A C12A 0.0(3) ?
C11A C12A C13A C8A -0.1(3) ?
C15A C12A C13A C8A -179.7(3) ?
O2B C1B C2B C4B -121.6(3) ?
O1B C1B C2B C4B 58.5(3) ?
O2B C1B C2B C3B -1.3(3) ?
O1B C1B C2B C3B 178.8(2) ?
O2B C1B C2B C5B 120.3(3) y
O1B C1B C2B C5B -59.6(3) y
C1B C2B C5B C6B -52.5(3) y
C4B C2B C5B C6B -170.84(19) ?
C3B C2B C5B C6B 68.0(3) ?
C2B C5B C6B C7B -175.67(18) ?
C5B C6B C7B O3B -177.28(17) ?
C6B C7B O3B C8B -179.69(18) ?
C7B O3B C8B C13B -1.6(3) y
C7B O3B C8B C9B 178.68(19) y
C13B C8B C9B C10B 0.5(3) ?
O3B C8B C9B C10B -179.8(2) ?
C13B C8B C9B C14B -178.6(3) ?
O3B C8B C9B C14B 1.1(3) ?
C8B C9B C10B C11B -0.3(4) ?
C14B C9B C10B C11B 178.8(3) ?
C9B C10B C11B C12B -0.2(4) ?
C10B C11B C12B C13B 0.5(4) ?
C10B C11B C12B C15B -179.2(3) ?
O3B C8B C13B C12B -179.94(19) ?
C9B C8B C13B C12B -0.2(3) ?
C11B C12B C13B C8B -0.3(3) ?
C15B C12B C13B C8B 179.5(3) ?

loop_
_cod_related_entry_id
_cod_related_entry_database
_cod_related_entry_code
1 ChemSpider 3345
